data_2218440
loop_
_publ_author_name
'Hojjat Kashani, Leila'
'Yousefi, Mohammad'
'Amani, Vahid'
'Khavasi, Hamid Reza'

_publ_section_title
;
 1,4,10,13-Tetraoxa-7,16-diazoniacyclooctadecane
 bis[tetrachloridoaurate(III)] dihydrate
;
_journal_coeditor_code HK2465
_journal_issue 6
_journal_name_full 'Acta Crystallographica Section E'
_journal_page_first m840
_journal_page_last m841
_journal_paper_doi 10.1107/S1600536808015353
_journal_volume 64
_journal_year 2008
_chemical_formula_iupac '(C12 H28 N2 O4) [Au Cl4]2, 2H2 O'
_chemical_formula_moiety 'C12 H28 N2 O4 2+, 2(Au Cl4 -), 2(H2 O)'
_chemical_formula_sum 'C12 H32 Au2 Cl8 N2 O6'
_chemical_formula_weight 977.94
_chemical_name_systematic
;
1,4,10,13-Tetraoxa-7,16-diazoniacyclooctadecane bis[tetrachloridoaurate(III)]
dihydrate
;
_space_group_IT_number 2
_symmetry_cell_setting triclinic
_symmetry_space_group_name_Hall '-P 1'
_symmetry_space_group_name_H-M 'P -1'
_atom_sites_solution_hydrogens geom
_atom_sites_solution_primary direct
_atom_sites_solution_secondary difmap
_audit_creation_method SHELXL-97
_cell_angle_alpha 73.063(11)
_cell_angle_beta 75.965(10)
_cell_angle_gamma 74.929(9)
_cell_formula_units_Z 1
_cell_length_a 8.0168(10)
_cell_length_b 8.3359(9)
_cell_length_c 11.2989(15)
_cell_measurement_reflns_used 1139
_cell_measurement_temperature 120(2)
_cell_measurement_theta_max 25.24
_cell_measurement_theta_min 1.92
_cell_volume 686.02(15)
_computing_cell_refinement 'X-AREA (Stoe & Cie, 2005)'
_computing_data_collection 'X-AREA (Stoe & Cie, 2005)'
_computing_data_reduction 'X-RED (Stoe & Cie, 2005)'
_computing_molecular_graphics 'ORTEP-3 for Windows (Farrugia, 1997)'
_computing_publication_material 'WinGX (Farrugia, 1999)'
_computing_structure_refinement 'SHELXL97 (Sheldrick, 2008)'
_computing_structure_solution 'SHELXS97 (Sheldrick, 2008)'
_diffrn_ambient_temperature 120(2)
_diffrn_detector_area_resol_mean '0.15 mm'
_diffrn_measured_fraction_theta_full 0.980
_diffrn_measured_fraction_theta_max 0.980
_diffrn_measurement_device_type 'Stoe IPDSII'
_diffrn_measurement_method 'rotation method'
_diffrn_radiation_monochromator graphite
_diffrn_radiation_source 'fine-focus sealed tube'
_diffrn_radiation_type MoK\a
_diffrn_radiation_wavelength 0.71073
_diffrn_reflns_av_R_equivalents 0.0269
_diffrn_reflns_av_sigmaI/netI 0.0200
_diffrn_reflns_limit_h_max 8
_diffrn_reflns_limit_h_min -9
_diffrn_reflns_limit_k_max 8
_diffrn_reflns_limit_k_min -9
_diffrn_reflns_limit_l_max 12
_diffrn_reflns_limit_l_min -12
_diffrn_reflns_number 4188
_diffrn_reflns_theta_full 25.24
_diffrn_reflns_theta_max 25.24
_diffrn_reflns_theta_min 1.92
_diffrn_standards_number 0
_exptl_absorpt_coefficient_mu 11.489
_exptl_absorpt_correction_T_max 0.108
_exptl_absorpt_correction_T_min 0.065
_exptl_absorpt_correction_type numerical
_exptl_absorpt_process_details 'shape of crystal determined optically'
_exptl_crystal_colour yellow
_exptl_crystal_density_diffrn 2.367
_exptl_crystal_density_method 'not measured'
_exptl_crystal_description block
_exptl_crystal_F_000 460
_exptl_crystal_size_max 0.32
_exptl_crystal_size_mid 0.22
_exptl_crystal_size_min 0.20
_refine_diff_density_max 0.589
_refine_diff_density_min -0.669
_refine_ls_extinction_method none
_refine_ls_goodness_of_fit_ref 1.178
_refine_ls_hydrogen_treatment mixed
_refine_ls_matrix_type full
_refine_ls_number_parameters 144
_refine_ls_number_reflns 2390
_refine_ls_number_restraints 0
_refine_ls_restrained_S_all 1.178
_refine_ls_R_factor_all 0.0176
_refine_ls_R_factor_gt 0.0174
_refine_ls_shift/su_max 0.018
_refine_ls_shift/su_mean 0.001
_refine_ls_structure_factor_coef Fsqd
_refine_ls_weighting_details 'calc w=1/[\s^2^(Fo^2^)+(0.0216P)^2^+1.1824P] where P=(Fo^2^+2Fc^2^)/3'
_refine_ls_weighting_scheme calc
_refine_ls_wR_factor_gt 0.0450
_refine_ls_wR_factor_ref 0.0451
_reflns_number_gt 2381
_reflns_number_total 2390
_reflns_threshold_expression I>2\s(I)
_cod_data_source_file hk2465.cif
_cod_data_source_block I
_cod_database_code 2218440
_cod_database_fobs_code 2218440

loop_
_symmetry_equiv_pos_as_xyz
'x, y, z'
'-x, -y, -z'

loop_
_atom_site_type_symbol
_atom_site_label
_atom_site_fract_x
_atom_site_fract_y
_atom_site_fract_z
_atom_site_U_iso_or_equiv
_atom_site_adp_type
_atom_site_calc_flag
_atom_site_refinement_flags
_atom_site_occupancy
Au Au1 0.774200(17) 0.949008(17) 0.436516(13) 0.01917(8) Uani d . 1
Cl Cl1 0.65158(14) 0.91699(13) 0.64419(10) 0.0271(2) Uani d . 1
Cl Cl2 0.77516(14) 0.66859(13) 0.45325(10) 0.0249(2) Uani d . 1
Cl Cl3 0.88196(14) 0.98407(13) 0.22535(10) 0.0257(2) Uani d . 1
Cl Cl4 0.79013(16) 1.22269(14) 0.42240(12) 0.0362(3) Uani d . 1
O O1 0.8055(4) 0.5576(4) -0.1123(3) 0.0230(6) Uani d . 1
O O2 0.6857(4) 0.6728(3) 0.1006(3) 0.0227(6) Uani d . 1
O O3 0.6136(4) 0.3371(5) 0.0862(4) 0.0259(7) Uani d . 1
H H3C 0.666(7) 0.406(7) 0.049(5) 0.019(15) Uiso d . 1
H H3D 0.689(8) 0.264(8) 0.118(5) 0.034(17) Uiso d . 1
N N1 0.3824(4) 0.5189(4) 0.2598(3) 0.0193(7) Uani d . 1
H H1C 0.4424 0.4823 0.1909 0.023 Uiso calc R 1
H H1D 0.3672 0.4259 0.3230 0.023 Uiso calc R 1
C C1 0.7938(5) 0.3778(5) -0.2343(4) 0.0231(9) Uani d . 1
H H1A 0.7787 0.2856 -0.1594 0.028 Uiso calc R 1
H H1B 0.8544 0.3272 -0.3043 0.028 Uiso calc R 1
C C2 0.9019(5) 0.4874(5) -0.2162(4) 0.0228(9) Uani d . 1
H H2A 1.0152 0.4194 -0.1983 0.027 Uiso calc R 1
H H2B 0.9210 0.5783 -0.2913 0.027 Uiso calc R 1
C C3 0.8743(5) 0.6921(5) -0.0984(4) 0.0232(9) Uani d . 1
H H3A 0.9062 0.7677 -0.1798 0.028 Uiso calc R 1
H H3B 0.9779 0.6447 -0.0597 0.028 Uiso calc R 1
C C4 0.7321(6) 0.7883(5) -0.0161(4) 0.0259(9) Uani d . 1
H H4A 0.7733 0.8800 -0.0025 0.031 Uiso calc R 1
H H4B 0.6303 0.8385 -0.0566 0.031 Uiso calc R 1
C C5 0.5532(5) 0.7528(5) 0.1851(4) 0.0242(9) Uani d . 1
H H5A 0.4568 0.8215 0.1431 0.029 Uiso calc R 1
H H5B 0.5998 0.8274 0.2147 0.029 Uiso calc R 1
C C6 0.4895(5) 0.6163(5) 0.2940(4) 0.0232(9) Uani d . 1
H H6A 0.4190 0.6689 0.3610 0.028 Uiso calc R 1
H H6B 0.5900 0.5367 0.3257 0.028 Uiso calc R 1

loop_
_atom_site_aniso_label
_atom_site_aniso_U_11
_atom_site_aniso_U_22
_atom_site_aniso_U_33
_atom_site_aniso_U_12
_atom_site_aniso_U_13
_atom_site_aniso_U_23
Au1 0.01758(11) 0.01715(11) 0.02133(12) -0.00433(7) -0.00015(7) -0.00455(7)
Cl1 0.0296(5) 0.0268(5) 0.0227(6) -0.0041(4) -0.0003(4) -0.0077(4)
Cl2 0.0334(6) 0.0204(5) 0.0217(5) -0.0106(4) -0.0006(4) -0.0055(4)
Cl3 0.0271(5) 0.0229(5) 0.0236(5) -0.0074(4) 0.0019(4) -0.0037(4)
Cl4 0.0433(7) 0.0205(5) 0.0411(7) -0.0105(5) 0.0085(5) -0.0118(5)
O1 0.0223(14) 0.0256(15) 0.0229(16) -0.0110(12) 0.0022(12) -0.0083(12)
O2 0.0249(15) 0.0196(14) 0.0227(16) -0.0063(12) -0.0022(12) -0.0039(12)
O3 0.0223(17) 0.0229(17) 0.0312(19) -0.0092(16) 0.0008(15) -0.0049(14)
N1 0.0197(17) 0.0206(17) 0.0162(17) -0.0061(13) 0.0016(14) -0.0046(14)
C1 0.020(2) 0.023(2) 0.027(2) -0.0009(16) -0.0022(17) -0.0108(18)
C2 0.018(2) 0.027(2) 0.022(2) -0.0043(17) 0.0019(17) -0.0077(18)
C3 0.023(2) 0.024(2) 0.025(2) -0.0102(17) -0.0032(17) -0.0057(18)
C4 0.032(2) 0.019(2) 0.027(2) -0.0099(18) -0.0062(19) -0.0021(17)
C5 0.025(2) 0.021(2) 0.029(2) -0.0057(17) -0.0029(18) -0.0100(18)
C6 0.022(2) 0.026(2) 0.026(2) -0.0046(17) -0.0044(17) -0.0123(18)

loop_
_atom_type_symbol
_atom_type_description
_atom_type_scat_dispersion_real
_atom_type_scat_dispersion_imag
_atom_type_scat_source
C C 0.0033 0.0016 'International Tables Vol C Tables 4.2.6.8 and 6.1.1.4'
H H 0.0000 0.0000 'International Tables Vol C Tables 4.2.6.8 and 6.1.1.4'
N N 0.0061 0.0033 'International Tables Vol C Tables 4.2.6.8 and 6.1.1.4'
O O 0.0106 0.0060 'International Tables Vol C Tables 4.2.6.8 and 6.1.1.4'
Cl Cl 0.1484 0.1585 'International Tables Vol C Tables 4.2.6.8 and 6.1.1.4'
Au Au -2.0133 8.8022 'International Tables Vol C Tables 4.2.6.8 and 6.1.1.4'

loop_
_geom_angle_atom_site_label_1
_geom_angle_atom_site_label_2
_geom_angle_atom_site_label_3
_geom_angle_site_symmetry_1
_geom_angle_site_symmetry_3
_geom_angle
_geom_angle_publ_flag
Cl4 Au1 Cl1 . . 90.20(4) yes
Cl4 Au1 Cl2 . . 176.52(4) yes
Cl1 Au1 Cl2 . . 89.96(4) yes
Cl4 Au1 Cl3 . . 90.30(4) yes
Cl1 Au1 Cl3 . . 176.79(3) yes
Cl2 Au1 Cl3 . . 89.74(4) yes
C2 O1 C3 . . 113.3(3) ?
C5 O2 C4 . . 112.8(3) ?
H3C O3 H3D . . 103(6) ?
C1 N1 C6 2_665 . 113.5(3) ?
C1 N1 H1C 2_665 . 108.9 ?
C6 N1 H1C . . 108.9 ?
C1 N1 H1D 2_665 . 108.9 ?
C6 N1 H1D . . 108.9 ?
H1C N1 H1D . . 107.7 ?
C2 C1 N1 . 2_665 110.8(3) ?
C2 C1 H1A . . 109.5 ?
N1 C1 H1A 2_665 . 109.5 ?
C2 C1 H1B . . 109.5 ?
N1 C1 H1B 2_665 . 109.5 ?
H1A C1 H1B . . 108.1 ?
O1 C2 C1 . . 106.6(3) ?
O1 C2 H2A . . 110.4 ?
C1 C2 H2A . . 110.4 ?
O1 C2 H2B . . 110.4 ?
C1 C2 H2B . . 110.4 ?
H2A C2 H2B . . 108.6 ?
O1 C3 C4 . . 106.8(3) ?
O1 C3 H3A . . 110.4 ?
C4 C3 H3A . . 110.4 ?
O1 C3 H3B . . 110.4 ?
C4 C3 H3B . . 110.4 ?
H3A C3 H3B . . 108.6 ?
O2 C4 C3 . . 108.8(3) ?
O2 C4 H4A . . 109.9 ?
C3 C4 H4A . . 109.9 ?
O2 C4 H4B . . 109.9 ?
C3 C4 H4B . . 109.9 ?
H4A C4 H4B . . 108.3 ?
O2 C5 C6 . . 108.5(3) ?
O2 C5 H5A . . 110.0 ?
C6 C5 H5A . . 110.0 ?
O2 C5 H5B . . 110.0 ?
C6 C5 H5B . . 110.0 ?
H5A C5 H5B . . 108.4 ?
C5 C6 N1 . . 112.9(3) ?
C5 C6 H6A . . 109.0 ?
N1 C6 H6A . . 109.0 ?
C5 C6 H6B . . 109.0 ?
N1 C6 H6B . . 109.0 ?
H6A C6 H6B . . 107.8 ?

loop_
_geom_bond_atom_site_label_1
_geom_bond_atom_site_label_2
_geom_bond_site_symmetry_2
_geom_bond_distance
_geom_bond_publ_flag
Cl1 Au1 . 2.2796(11) yes
Cl2 Au1 . 2.2877(10) yes
Cl3 Au1 . 2.2912(11) yes
Cl4 Au1 . 2.2751(11) yes
O3 H3C . 0.71(6) ?
O3 H3D . 0.76(6) ?
N1 C1 2_665 1.496(5) ?
N1 H1C . 0.9000 ?
N1 H1D . 0.9000 ?
C1 C2 . 1.495(6) ?
C1 N1 2_665 1.496(5) ?
C1 H1A . 0.9700 ?
C1 H1B . 0.9700 ?
C2 O1 . 1.429(5) ?
C2 H2A . 0.9700 ?
C2 H2B . 0.9700 ?
C3 O1 . 1.432(5) ?
C3 C4 . 1.500(6) ?
C3 H3A . 0.9700 ?
C3 H3B . 0.9700 ?
C4 O2 . 1.419(5) ?
C4 H4A . 0.9700 ?
C4 H4B . 0.9700 ?
C5 O2 . 1.412(5) ?
C5 C6 . 1.501(6) ?
C5 H5A . 0.9700 ?
C5 H5B . 0.9700 ?
C6 N1 . 1.501(5) ?
C6 H6A . 0.9700 ?
C6 H6B . 0.9700 ?

loop_
_geom_hbond_atom_site_label_D
_geom_hbond_atom_site_label_H
_geom_hbond_atom_site_label_A
_geom_hbond_site_symmetry_A
_geom_hbond_distance_DH
_geom_hbond_distance_HA
_geom_hbond_distance_DA
_geom_hbond_angle_DHA
_geom_hbond_publ_flag
N1 H1C O1 2_665 0.90 2.49 2.791(5) 100.00 yes
N1 H1C O3 . 0.90 1.98 2.844(3) 160.00 yes
N1 H1D Cl1 2_666 0.90 2.81 3.540(4) 139.00 yes
N1 H1D Cl2 2_666 0.90 2.49 3.262(3) 143.00 yes
O3 H3C O1 . 0.76(6) 2.14(6) 2.858(4) 158(6) yes
O3 H3C O2 . 0.76(6) 2.51(6) 3.057(3) 130(5) yes
O3 H3D Cl3 1_545 0.81(7) 2.59(6) 3.378(4) 167.00 yes

loop_
_geom_torsion_atom_site_label_1
_geom_torsion_atom_site_label_2
_geom_torsion_atom_site_label_3
_geom_torsion_atom_site_label_4
_geom_torsion_site_symmetry_1
_geom_torsion_site_symmetry_4
_geom_torsion
N1 C1 C2 O1 2_665 . 59.1(4)
O1 C3 C4 O2 . . 58.5(4)
O2 C5 C6 N1 . . -71.6(4)
C5 C6 N1 C1 . 2_665 -70.3(4)
C1 C2 O1 C3 . . -168.3(3)
C4 C3 O1 C2 . . 162.2(3)
C6 C5 O2 C4 . . 169.1(3)
C3 C4 O2 C5 . . 179.4(3)
